data_4071233
loop_
_publ_author_name
'Adams, Richard D.'
'Boswell, Erin'

_publ_section_title
;
 Cleavage oftert-Butyl Groups from the Tri-tert-butylphosphine Ligand in
 Osmium&#x2212;Platinum Carbonyl Cluster Complexes
;
_journal_issue 9
_journal_name_full Organometallics
_journal_page_first 2021
_journal_paper_doi 10.1021/om8000422
_journal_volume 27
_journal_year 2008
_chemical_formula_sum 'C32 H50 O8 Os3 P2 Pt'
_chemical_formula_weight 1390.35
_chemical_name_systematic
; 
 ? 
;
_space_group_IT_number 14
_symmetry_cell_setting monoclinic
_symmetry_space_group_name_Hall '-P 2yn'
_symmetry_space_group_name_H-M 'P 1 21/n 1'
_atom_sites_solution_hydrogens geom
_atom_sites_solution_primary direct
_atom_sites_solution_secondary difmap
_audit_creation_method SHELXL-97
_cell_angle_alpha 90.00
_cell_angle_beta 101.6370(10)
_cell_angle_gamma 90.00
_cell_formula_units_Z 4
_cell_length_a 9.1635(5)
_cell_length_b 25.1624(14)
_cell_length_c 17.6681(10)
_cell_measurement_reflns_used 3964
_cell_measurement_temperature 294(2)
_cell_measurement_theta_max 23.08
_cell_measurement_theta_min 2.34
_cell_volume 3990.1(4)
_computing_structure_refinement 'SHELXL-97 (Sheldrick, 1997)'
_computing_structure_solution 'SHELXS-97 (Sheldrick, 1990)'
_diffrn_ambient_temperature 294(2)
_diffrn_measured_fraction_theta_full 0.995
_diffrn_measured_fraction_theta_max 0.995
_diffrn_radiation_monochromator graphite
_diffrn_radiation_source 'fine-focus sealed tube'
_diffrn_radiation_type MoK\a
_diffrn_radiation_wavelength 0.71073
_diffrn_reflns_av_R_equivalents 0.0548
_diffrn_reflns_av_sigmaI/netI 0.0639
_diffrn_reflns_limit_h_max 12
_diffrn_reflns_limit_h_min -12
_diffrn_reflns_limit_k_max 33
_diffrn_reflns_limit_k_min -32
_diffrn_reflns_limit_l_max 19
_diffrn_reflns_limit_l_min -23
_diffrn_reflns_number 30685
_diffrn_reflns_theta_full 28.34
_diffrn_reflns_theta_max 28.34
_diffrn_reflns_theta_min 1.43
_diffrn_standards_decay_% <1
_exptl_absorpt_coefficient_mu 13.140
_exptl_absorpt_correction_T_max 1.000
_exptl_absorpt_correction_T_min 0.647
_exptl_absorpt_correction_type multi-scan
_exptl_crystal_colour orange
_exptl_crystal_density_diffrn 2.314
_exptl_crystal_density_method 'not measured'
_exptl_crystal_description bar
_exptl_crystal_F_000 2568
_exptl_crystal_size_max 0.10
_exptl_crystal_size_mid 0.06
_exptl_crystal_size_min 0.04
_refine_diff_density_max 1.309
_refine_diff_density_min -1.016
_refine_diff_density_rms 0.375
_refine_ls_extinction_method none
_refine_ls_goodness_of_fit_ref 1.055
_refine_ls_hydrogen_treatment constr
_refine_ls_matrix_type full
_refine_ls_number_parameters 431
_refine_ls_number_reflns 9926
_refine_ls_number_restraints 0
_refine_ls_restrained_S_all 1.055
_refine_ls_R_factor_all 0.0785
_refine_ls_R_factor_gt 0.0451
_refine_ls_shift/su_max 0.001
_refine_ls_shift/su_mean 0.000
_refine_ls_structure_factor_coef Fsqd
_refine_ls_weighting_details 'calc w=1/[\s^2^(Fo^2^)+(0.0443P)^2^+0.0000P] where P=(Fo^2^+2Fc^2^)/3'
_refine_ls_weighting_scheme calc
_refine_ls_wR_factor_gt 0.0881
_refine_ls_wR_factor_ref 0.1164
_reflns_number_gt 6938
_reflns_number_total 9926
_reflns_threshold_expression >2sigma(I)
_cod_data_source_file om8000422-file001.cif
_cod_data_source_block p21n
_cod_depositor_comments
;
The following automatic conversions were performed:

'_symmetry_cell_setting' value 'Monoclinic' changed to 'monoclinic'
according to /home/saulius/struct/CIF-dictionaries/cif_core.dic
dictionary named 'cif_core.dic' version 2.4.1 from
2010-06-29.

'_exptl_absorpt_correction_type' value 'Multi-Scan'
changed to 'multi-scan' according to
/home/saulius/struct/CIF-dictionaries/cif_core.dic dictionary named
'cif_core.dic' version 2.4.1 from 2010-06-29.

Automatic conversion script
Id: cif_fix_values 1715 2011-07-08 13:25:40Z adriana 
;
_cod_original_sg_symbol_H-M P2(1)/n
_cod_database_code 4071233

loop_
_symmetry_equiv_pos_as_xyz
'x, y, z'
'-x+1/2, y+1/2, -z+1/2'
'-x, -y, -z'
'x-1/2, -y-1/2, z-1/2'

loop_
_atom_site_label
_atom_site_type_symbol
_atom_site_fract_x
_atom_site_fract_y
_atom_site_fract_z
_atom_site_U_iso_or_equiv
_atom_site_adp_type
_atom_site_occupancy
_atom_site_symmetry_multiplicity
_atom_site_calc_flag
_atom_site_refinement_flags
O12 O -0.1345(11) 0.1029(4) 0.4983(7) 0.101(4) Uani 1 1 d .
Os2 Os 0.44434(5) 0.189081(16) 0.58506(2) 0.04044(11) Uani 1 1 d .
Os3 Os 0.25289(5) 0.261118(16) 0.62735(2) 0.03946(11) Uani 1 1 d .
Os1 Os 0.13733(5) 0.174974(17) 0.51814(3) 0.04582(12) Uani 1 1 d .
Pt1 Pt 0.29168(4) 0.104171(16) 0.62728(2) 0.04149(11) Uani 1 1 d .
P2 P 0.4831(3) 0.27913(11) 0.59390(16) 0.0405(6) Uani 1 1 d .
P1 P 0.3640(3) 0.03732(11) 0.72919(18) 0.0462(7) Uani 1 1 d .
C1 C 0.3269(11) 0.1785(4) 0.6872(6) 0.038(2) Uani 1 1 d .
H1 H 0.3952 0.1826 0.7373 0.045 Uiso 1 1 calc R
O11 O 0.2550(12) 0.1256(4) 0.3837(5) 0.091(3) Uani 1 1 d .
C41 C 0.3576(16) 0.0966(5) 0.8630(7) 0.073(4) Uani 1 1 d .
H41A H 0.2722 0.0755 0.8672 0.110 Uiso 1 1 calc R
H41B H 0.3263 0.1269 0.8307 0.110 Uiso 1 1 calc R
H41C H 0.4062 0.1084 0.9135 0.110 Uiso 1 1 calc R
O21 O 0.7436(9) 0.1462(4) 0.6669(6) 0.080(3) Uani 1 1 d .
O13 O -0.0336(12) 0.2598(4) 0.4168(6) 0.090(3) Uani 1 1 d .
C2 C 0.1731(11) 0.1940(4) 0.6900(6) 0.041(2) Uani 1 1 d .
O32 O 0.2806(12) 0.3256(4) 0.7732(6) 0.080(3) Uani 1 1 d .
O10 O 0.1884(13) 0.0303(4) 0.4941(6) 0.099(4) Uani 1 1 d .
O31 O 0.0636(11) 0.3510(4) 0.5471(6) 0.087(3) Uani 1 1 d .
C44 C 0.4887(14) -0.0166(4) 0.6990(8) 0.062(3) Uani 1 1 d .
C48 C 0.1798(13) 0.0057(5) 0.7434(8) 0.061(3) Uani 1 1 d .
C3 C 0.0755(11) 0.2007(4) 0.6206(6) 0.044(2) Uani 1 1 d .
H3 H -0.0274 0.2118 0.6197 0.052 Uiso 1 1 calc R
C52 C 0.6325(13) 0.3061(4) 0.6743(7) 0.049(3) Uani 1 1 d .
C4 C 0.1232(13) 0.2023(5) 0.7668(6) 0.057(3) Uani 1 1 d .
H4A H 0.0457 0.2286 0.7603 0.085 Uiso 1 1 calc R
H4B H 0.2063 0.2141 0.8052 0.085 Uiso 1 1 calc R
H4C H 0.0863 0.1694 0.7830 0.085 Uiso 1 1 calc R
O22 O 0.5600(13) 0.1696(4) 0.4394(6) 0.099(4) Uani 1 1 d .
C31 C 0.1342(13) 0.3163(5) 0.5775(7) 0.054(3) Uani 1 1 d .
C40 C 0.4654(14) 0.0633(5) 0.8277(7) 0.057(3) Uani 1 1 d .
C21 C 0.6290(13) 0.1631(5) 0.6361(7) 0.053(3) Uani 1 1 d .
C22 C 0.5126(14) 0.1770(4) 0.4950(8) 0.058(3) Uani 1 1 d .
C59 C 0.3609(15) 0.2978(5) 0.4384(7) 0.065(3) Uani 1 1 d .
H59A H 0.2682 0.3010 0.4554 0.098 Uiso 1 1 calc R
H59B H 0.3786 0.2612 0.4278 0.098 Uiso 1 1 calc R
H59C H 0.3565 0.3185 0.3922 0.098 Uiso 1 1 calc R
C42 C 0.5915(14) 0.1015(5) 0.8155(8) 0.071(4) Uani 1 1 d .
H42A H 0.6220 0.1230 0.8609 0.106 Uiso 1 1 calc R
H42B H 0.5555 0.1241 0.7719 0.106 Uiso 1 1 calc R
H42C H 0.6748 0.0812 0.8062 0.106 Uiso 1 1 calc R
C55 C 0.6014(15) 0.3638(5) 0.6942(8) 0.073(4) Uani 1 1 d .
H55A H 0.6686 0.3739 0.7410 0.109 Uiso 1 1 calc R
H55B H 0.5006 0.3668 0.7013 0.109 Uiso 1 1 calc R
H55C H 0.6156 0.3867 0.6528 0.109 Uiso 1 1 calc R
C13 C 0.0297(14) 0.2284(5) 0.4552(7) 0.062(3) Uani 1 1 d .
C10 C 0.2291(15) 0.0565(5) 0.5467(7) 0.065(4) Uani 1 1 d .
C56 C 0.4860(15) 0.3181(5) 0.5008(7) 0.060(3) Uani 1 1 d .
C46 C 0.4910(15) -0.0690(5) 0.7451(9) 0.083(5) Uani 1 1 d .
H46A H 0.3929 -0.0841 0.7355 0.124 Uiso 1 1 calc R
H46B H 0.5226 -0.0617 0.7993 0.124 Uiso 1 1 calc R
H46C H 0.5590 -0.0935 0.7290 0.124 Uiso 1 1 calc R
C49 C 0.1881(16) -0.0264(6) 0.8171(9) 0.091(5) Uani 1 1 d .
H49A H 0.2123 -0.0033 0.8610 0.136 Uiso 1 1 calc R
H49B H 0.2637 -0.0532 0.8202 0.136 Uiso 1 1 calc R
H49C H 0.0936 -0.0430 0.8165 0.136 Uiso 1 1 calc R
C50 C 0.1198(14) -0.0311(5) 0.6752(9) 0.080(4) Uani 1 1 d .
H50A H 0.1835 -0.0616 0.6773 0.120 Uiso 1 1 calc R
H50B H 0.1174 -0.0124 0.6276 0.120 Uiso 1 1 calc R
H50C H 0.0209 -0.0424 0.6778 0.120 Uiso 1 1 calc R
C43 C 0.5364(17) 0.0217(6) 0.8887(8) 0.087(5) Uani 1 1 d .
H43A H 0.5819 0.0396 0.9356 0.130 Uiso 1 1 calc R
H43B H 0.6106 0.0018 0.8695 0.130 Uiso 1 1 calc R
H43C H 0.4607 -0.0020 0.8990 0.130 Uiso 1 1 calc R
C47 C 0.4433(15) -0.0293(5) 0.6130(8) 0.078(4) Uani 1 1 d .
H47A H 0.5064 -0.0569 0.6000 0.117 Uiso 1 1 calc R
H47B H 0.4534 0.0019 0.5833 0.117 Uiso 1 1 calc R
H47C H 0.3415 -0.0411 0.6015 0.117 Uiso 1 1 calc R
C12 C -0.0327(14) 0.1295(6) 0.5043(8) 0.072(4) Uani 1 1 d .
C45 C 0.6492(13) 0.0039(5) 0.7101(9) 0.080(4) Uani 1 1 d .
H45A H 0.6922 0.0055 0.7643 0.120 Uiso 1 1 calc R
H45B H 0.6492 0.0387 0.6879 0.120 Uiso 1 1 calc R
H45C H 0.7066 -0.0198 0.6851 0.120 Uiso 1 1 calc R
C51 C 0.0663(14) 0.0505(6) 0.7408(9) 0.086(5) Uani 1 1 d .
H51A H -0.0318 0.0356 0.7350 0.129 Uiso 1 1 calc R
H51B H 0.0702 0.0734 0.6978 0.129 Uiso 1 1 calc R
H51C H 0.0892 0.0706 0.7879 0.129 Uiso 1 1 calc R
C32 C 0.2740(13) 0.3020(5) 0.7173(7) 0.054(3) Uani 1 1 d .
C54 C 0.7896(13) 0.3036(6) 0.6549(9) 0.085(5) Uani 1 1 d .
H54A H 0.8005 0.3319 0.6201 0.128 Uiso 1 1 calc R
H54B H 0.8023 0.2701 0.6310 0.128 Uiso 1 1 calc R
H54C H 0.8636 0.3072 0.7015 0.128 Uiso 1 1 calc R
C53 C 0.6364(15) 0.2723(5) 0.7476(7) 0.068(4) Uani 1 1 d .
H53A H 0.7029 0.2883 0.7905 0.102 Uiso 1 1 calc R
H53B H 0.6707 0.2371 0.7394 0.102 Uiso 1 1 calc R
H53C H 0.5381 0.2704 0.7586 0.102 Uiso 1 1 calc R
C11 C 0.2164(15) 0.1462(5) 0.4339(8) 0.070(4) Uani 1 1 d .
C58 C 0.462(2) 0.3775(6) 0.5113(9) 0.117(7) Uani 1 1 d .
H58A H 0.4305 0.3939 0.4616 0.176 Uiso 1 1 calc R
H58B H 0.5542 0.3934 0.5371 0.176 Uiso 1 1 calc R
H58C H 0.3877 0.3826 0.5416 0.176 Uiso 1 1 calc R
C57 C 0.6367(18) 0.3095(8) 0.4756(9) 0.116(7) Uani 1 1 d .
H57A H 0.6503 0.2723 0.4670 0.173 Uiso 1 1 calc R
H57B H 0.7164 0.3221 0.5154 0.173 Uiso 1 1 calc R
H57C H 0.6368 0.3288 0.4287 0.173 Uiso 1 1 calc R

loop_
_atom_site_aniso_label
_atom_site_aniso_U_11
_atom_site_aniso_U_22
_atom_site_aniso_U_33
_atom_site_aniso_U_23
_atom_site_aniso_U_13
_atom_site_aniso_U_12
O12 0.074(7) 0.093(8) 0.130(10) -0.028(7) 0.002(7) -0.018(6)
Os2 0.0432(2) 0.0353(2) 0.0447(2) -0.00333(18) 0.01359(19) 0.00605(17)
Os3 0.0445(2) 0.0341(2) 0.0414(2) -0.00082(17) 0.01264(19) 0.00749(18)
Os1 0.0470(2) 0.0447(3) 0.0421(2) -0.00453(19) 0.0002(2) 0.00895(19)
Pt1 0.0440(2) 0.0329(2) 0.0453(2) -0.00421(18) 0.00377(19) 0.00196(17)
P2 0.0472(15) 0.0366(14) 0.0395(15) 0.0016(12) 0.0133(13) 0.0038(12)
P1 0.0427(14) 0.0316(14) 0.0602(19) 0.0016(13) 0.0002(14) -0.0042(12)
C1 0.042(5) 0.035(5) 0.036(5) -0.003(4) 0.008(5) -0.003(4)
O11 0.125(9) 0.094(8) 0.050(6) -0.013(5) 0.010(6) 0.039(7)
C41 0.103(11) 0.066(9) 0.049(8) -0.005(7) 0.010(8) -0.012(8)
O21 0.045(5) 0.081(7) 0.114(8) 0.023(6) 0.012(5) 0.016(5)
O13 0.108(8) 0.085(7) 0.069(7) 0.018(5) -0.003(6) 0.041(6)
C2 0.046(6) 0.030(5) 0.051(6) -0.008(5) 0.019(5) -0.004(4)
O32 0.112(8) 0.067(6) 0.066(6) -0.023(5) 0.032(6) 0.007(6)
O10 0.152(10) 0.057(6) 0.070(7) -0.027(5) -0.021(7) 0.022(6)
O31 0.102(7) 0.068(6) 0.090(7) 0.022(6) 0.013(6) 0.037(6)
C44 0.062(7) 0.038(6) 0.077(9) -0.005(6) -0.006(7) 0.004(6)
C48 0.058(7) 0.044(7) 0.083(10) 0.011(6) 0.015(7) -0.017(6)
C3 0.041(5) 0.040(6) 0.049(7) -0.004(5) 0.007(5) 0.004(5)
C52 0.060(7) 0.033(6) 0.055(7) -0.008(5) 0.013(6) -0.003(5)
C4 0.061(7) 0.067(8) 0.051(7) 0.001(6) 0.031(6) 0.008(6)
O22 0.124(9) 0.110(9) 0.080(7) -0.021(6) 0.064(7) 0.015(7)
C31 0.054(7) 0.044(7) 0.065(8) -0.007(6) 0.017(6) 0.002(5)
C40 0.064(7) 0.049(7) 0.051(7) 0.000(6) -0.008(6) -0.008(6)
C21 0.049(6) 0.056(7) 0.059(8) 0.001(6) 0.020(6) 0.001(6)
C22 0.070(8) 0.045(7) 0.066(8) 0.001(6) 0.035(7) -0.001(6)
C59 0.088(9) 0.062(8) 0.041(7) 0.012(6) 0.003(7) 0.008(7)
C42 0.074(8) 0.063(8) 0.070(9) -0.005(7) -0.001(7) -0.017(7)
C55 0.089(10) 0.050(7) 0.073(9) -0.012(7) 0.001(8) 0.006(7)
C13 0.063(7) 0.072(9) 0.043(7) -0.007(6) -0.006(6) 0.017(7)
C10 0.082(9) 0.046(7) 0.056(8) -0.006(6) -0.013(7) 0.007(7)
C56 0.082(9) 0.055(8) 0.044(7) 0.007(6) 0.017(7) -0.010(7)
C46 0.071(9) 0.044(7) 0.123(13) 0.008(8) -0.002(9) 0.010(7)
C49 0.094(11) 0.080(10) 0.106(13) 0.023(9) 0.038(10) -0.031(9)
C50 0.054(7) 0.066(9) 0.114(13) -0.003(9) 0.001(8) -0.016(7)
C43 0.103(11) 0.068(9) 0.077(10) 0.011(8) -0.012(9) 0.005(9)
C47 0.067(8) 0.064(9) 0.099(12) -0.022(8) 0.007(8) 0.013(7)
C12 0.056(8) 0.063(9) 0.086(10) -0.030(8) -0.008(7) 0.005(7)
C45 0.056(8) 0.068(9) 0.112(13) -0.013(9) 0.007(8) 0.009(7)
C51 0.060(8) 0.077(10) 0.128(14) 0.001(10) 0.034(9) -0.008(8)
C32 0.067(8) 0.050(7) 0.052(7) -0.006(6) 0.024(6) 0.003(6)
C54 0.044(7) 0.125(14) 0.088(11) -0.012(10) 0.018(7) 0.004(8)
C53 0.084(9) 0.052(7) 0.059(8) 0.000(6) -0.009(7) -0.001(7)
C11 0.084(10) 0.065(9) 0.058(9) 0.004(7) 0.009(8) 0.024(8)
C58 0.21(2) 0.055(9) 0.072(11) 0.024(8) -0.002(13) -0.014(12)
C57 0.098(12) 0.19(2) 0.067(11) 0.029(12) 0.028(10) -0.019(13)

loop_
_atom_type_symbol
_atom_type_description
_atom_type_scat_dispersion_real
_atom_type_scat_dispersion_imag
_atom_type_scat_source
C C 0.0033 0.0016 'International Tables Vol C Tables 4.2.6.8 and 6.1.1.4'
H H 0.0000 0.0000 'International Tables Vol C Tables 4.2.6.8 and 6.1.1.4'
O O 0.0106 0.0060 'International Tables Vol C Tables 4.2.6.8 and 6.1.1.4'
P P 0.1023 0.0942 'International Tables Vol C Tables 4.2.6.8 and 6.1.1.4'
Os Os -1.2165 7.6030 'International Tables Vol C Tables 4.2.6.8 and 6.1.1.4'
Pt Pt -1.7033 8.3905 'International Tables Vol C Tables 4.2.6.8 and 6.1.1.4'

loop_
_geom_angle_atom_site_label_1
_geom_angle_atom_site_label_2
_geom_angle_atom_site_label_3
_geom_angle
C22 Os2 C21 85.8(5)
C22 Os2 P2 98.4(4)
C21 Os2 P2 101.5(4)
C22 Os2 C1 162.0(4)
C21 Os2 C1 95.9(4)
P2 Os2 C1 98.7(2)
C22 Os2 Os3 133.9(4)
C21 Os2 Os3 132.1(4)
P2 Os2 Os3 54.88(7)
C1 Os2 Os3 55.5(2)
C22 Os2 Pt1 112.7(4)
C21 Os2 Pt1 93.3(4)
P2 Os2 Pt1 146.38(7)
C1 Os2 Pt1 49.4(2)
Os3 Os2 Pt1 92.962(18)
C22 Os2 Os1 95.7(4)
C21 Os2 Os1 151.7(4)
P2 Os2 Os1 106.15(7)
C1 Os2 Os1 74.4(3)
Os3 Os2 Os1 63.921(16)
Pt1 Os2 Os1 59.953(15)
C32 Os3 C31 86.7(5)
C32 Os3 C3 111.9(5)
C31 Os3 C3 97.7(4)
C32 Os3 C2 89.0(4)
C31 Os3 C2 125.4(4)
C3 Os3 C2 36.1(4)
C32 Os3 P2 99.4(4)
C31 Os3 P2 101.8(4)
C3 Os3 P2 143.9(3)
C2 Os3 P2 132.5(3)
C32 Os3 C1 97.6(4)
C31 Os3 C1 161.5(4)
C3 Os3 C1 64.0(4)
C2 Os3 C1 37.3(3)
P2 Os3 C1 95.2(2)
C32 Os3 Os2 129.5(4)
C31 Os3 Os2 135.1(4)
C3 Os3 Os2 92.0(3)
C2 Os3 Os2 85.8(2)
P2 Os3 Os2 53.08(7)
C1 Os3 Os2 53.0(2)
C32 Os3 Os1 157.1(4)
C31 Os3 Os1 98.0(4)
C3 Os3 Os1 45.4(3)
C2 Os3 Os1 70.0(3)
P2 Os3 Os1 101.49(7)
C1 Os3 Os1 71.4(2)
Os2 Os3 Os1 59.947(15)
C13 Os1 C12 92.0(6)
C13 Os1 C11 92.6(5)
C12 Os1 C11 95.8(6)
C13 Os1 C3 95.0(5)
C12 Os1 C3 86.6(5)
C11 Os1 C3 171.9(5)
C13 Os1 Pt1 172.6(4)
C12 Os1 Pt1 89.6(4)
C11 Os1 Pt1 94.4(4)
C3 Os1 Pt1 77.8(3)
C13 Os1 Os2 120.7(4)
C12 Os1 Os2 147.3(4)
C11 Os1 Os2 82.7(4)
C3 Os1 Os2 91.1(3)
Pt1 Os1 Os2 58.121(15)
C13 Os1 Os3 86.4(4)
C12 Os1 Os3 134.4(4)
C11 Os1 Os3 129.8(4)
C3 Os1 Os3 48.4(3)
Pt1 Os1 Os3 87.258(17)
Os2 Os1 Os3 56.132(14)
C10 Pt1 P1 96.6(4)
C10 Pt1 Os2 112.9(4)
P1 Pt1 Os2 131.08(7)
C10 Pt1 Os1 81.2(4)
P1 Pt1 Os1 165.45(7)
Os2 Pt1 Os1 61.927(16)
C52 P2 C56 109.1(5)
C52 P2 Os2 119.0(4)
C56 P2 Os2 118.4(4)
C52 P2 Os3 115.6(4)
C56 P2 Os3 118.9(4)
Os2 P2 Os3 72.04(8)
C40 P1 C44 106.7(5)
C40 P1 C48 107.4(6)
C44 P1 C48 109.4(6)
C40 P1 Pt1 116.3(4)
C44 P1 Pt1 111.6(4)
C48 P1 Pt1 105.3(4)
C2 C1 Os2 126.8(7)
C2 C1 Os3 65.9(5)
Os2 C1 Os3 71.6(3)
C3 C2 C1 117.2(9)
C3 C2 C4 121.2(9)
C1 C2 C4 121.7(10)
C3 C2 Os3 71.5(6)
C1 C2 Os3 76.8(6)
C4 C2 Os3 121.7(7)
C47 C44 C45 105.1(12)
C47 C44 C46 108.4(11)
C45 C44 C46 107.9(11)
C47 C44 P1 111.6(8)
C45 C44 P1 109.7(8)
C46 C44 P1 113.7(10)
C49 C48 C51 109.5(12)
C49 C48 C50 107.5(11)
C51 C48 C50 106.7(11)
C49 C48 P1 115.9(9)
C51 C48 P1 107.5(8)
C50 C48 P1 109.4(9)
C2 C3 Os1 119.3(7)
C2 C3 Os3 72.4(6)
Os1 C3 Os3 86.3(4)
C55 C52 C53 107.6(10)
C55 C52 C54 108.3(10)
C53 C52 C54 107.4(11)
C55 C52 P2 111.9(8)
C53 C52 P2 108.9(8)
C54 C52 P2 112.6(9)
O31 C31 Os3 178.6(11)
C41 C40 C43 107.6(11)
C41 C40 C42 106.1(10)
C43 C40 C42 107.2(10)
C41 C40 P1 108.9(8)
C43 C40 P1 117.5(9)
C42 C40 P1 108.9(9)
O21 C21 Os2 178.8(12)
O22 C22 Os2 178.0(13)
O13 C13 Os1 178.9(12)
O10 C10 Pt1 175.3(11)
C59 C56 C58 108.3(12)
C59 C56 C57 109.4(11)
C58 C56 C57 109.2(13)
C59 C56 P2 108.2(8)
C58 C56 P2 111.7(9)
C57 C56 P2 110.0(10)
O12 C12 Os1 177.8(14)
O32 C32 Os3 176.4(11)
O11 C11 Os1 174.1(14)

loop_
_geom_bond_atom_site_label_1
_geom_bond_atom_site_label_2
_geom_bond_distance
O12 C12 1.136(15)
Os2 C22 1.848(12)
Os2 C21 1.868(12)
Os2 P2 2.294(3)
Os2 C1 2.296(10)
Os2 Os3 2.7296(5)
Os2 Pt1 2.7384(6)
Os2 Os1 2.8455(6)
Os3 C32 1.870(12)
Os3 C31 1.871(12)
Os3 C3 2.211(10)
Os3 C2 2.222(10)
Os3 P2 2.347(3)
Os3 C1 2.370(9)
Os3 Os1 2.9527(6)
Os1 C13 1.891(13)
Os1 C12 1.908(14)
Os1 C11 1.924(14)
Os1 C3 2.105(10)
Os1 Pt1 2.7915(6)
Pt1 C10 1.861(12)
Pt1 P1 2.455(3)
P2 C52 1.889(12)
P2 C56 1.920(12)
P1 C40 1.915(12)
P1 C44 1.917(12)
P1 C48 1.928(11)
C1 C2 1.474(13)
O11 C11 1.143(14)
C41 C40 1.523(17)
O21 C21 1.162(13)
O13 C13 1.123(13)
C2 C3 1.375(14)
C2 C4 1.530(14)
O32 C32 1.143(13)
O10 C10 1.141(13)
O31 C31 1.153(13)
C44 C47 1.526(18)
C44 C45 1.532(16)
C44 C46 1.548(17)
C48 C49 1.521(18)
C48 C51 1.527(17)
C48 C50 1.532(18)
C52 C55 1.534(15)
C52 C53 1.544(16)
C52 C54 1.547(15)
O22 C22 1.168(13)
C40 C43 1.548(17)
C40 C42 1.552(16)
C59 C56 1.510(17)
C56 C58 1.526(18)
C56 C57 1.55(2)
